data_9010152
loop_
_publ_author_name
'Bonaccorsi, E.'
'Merlino, S.'
'Orlandi, P.'

_publ_section_title
;Zincalstibite, a new mineral, and cualstibite: Crystal chemical and
 structural relationships Locality: Lucchetti marble quarry, Fantiscritti
 marble basin, Carrara, Apuan Alps, Tuscany, Italy
;
_journal_name_full 'American Mineralogist'
_journal_page_first 198
_journal_page_last 203
_journal_paper_doi 10.2138/am.2007.2240
_journal_volume 92
_journal_year 2007
_chemical_compound_source 'Lucchetti marble quarry, Fantiscritti marble basin, Carrara, Apuan'
_chemical_formula_sum 'Al1.01 H12 O12 Sb Zn1.99'
_chemical_name_mineral Zincalstibite
_space_group_IT_number 147
_symmetry_space_group_name_Hall '-P 3'
_symmetry_space_group_name_H-M 'P -3'
_cell_angle_alpha 90
_cell_angle_beta 90
_cell_angle_gamma 120
_cell_formula_units_Z 1
_cell_length_a 5.3270
_cell_length_b 5.3270
_cell_length_c 9.792
_cell_volume 240.640
_database_code_amcsd 0004273
_exptl_crystal_density_diffrn 3.334
_cod_original_formula_sum '(Zn1.99 Al1.01) Sb O12 H12'
_cod_database_code 9010152

loop_
_space_group_symop_operation_xyz
x,y,z
y,-x+y,-z
-x+y,-x,z
-x,-y,-z
-y,x-y,z
x-y,x,-z

loop_
_atom_site_label
_atom_site_fract_x
_atom_site_fract_y
_atom_site_fract_z
_atom_site_occupancy
_atom_site_U_iso_or_equiv
Zn1 0.33333 0.66667 0.50020 0.81000 0.01200
Al1 0.33333 0.66667 0.50020 0.19000 0.01200
Al2 0.00000 0.00000 0.50000 0.63000 0.00800
Zn2 0.00000 0.00000 0.50000 0.37000 0.00800
Sb 0.00000 0.00000 0.00000 1.00000 0.01700
O1 0.31700 0.31900 0.39770 1.00000 0.01100
O2 -0.13700 0.20700 -0.11980 1.00000 0.02600
H1 0.33600 0.34800 0.30800 1.00000 0.05000
H2 -0.28900 0.18600 -0.10300 1.00000 0.05000

loop_
_cod_changelog_entry_id
_cod_changelog_entry_author
_cod_changelog_entry_date
_cod_changelog_entry_text
1
;cod-tools version 3.10.1
Id: cif_fix_AMCSD_atom_labels 10224 2024-08-07 11:09:31Z saulius
;
2024-08-07T19:39:59+03:00
;Changed the following '_atom_site_label' values:
the first duplicated label 'Al'  converted to 'Al1'
duplicated label 'Al' at index 2 converted to 'Al2'
the first duplicated label 'Zn'  converted to 'Zn1'
duplicated label 'Zn' at index 3 converted to 'Zn2'
;

loop_
_cod_related_entry_id
_cod_related_entry_database
_cod_related_entry_code
1 AMCSD 0004273
